data_2205944
loop_
_publ_author_name
'Kooijman, Huub'
'Son, Martin van'
'Tanase, Stefania'
'Bouwman, Elisabeth'
'Reedijk, Jan'
'Spek, Anthony L.'

_publ_section_title
;\m-Oxo-bis{chloro[<i>N</i>-(2-methoxyethyl)-<i>N</i>,<i>N</i>-bis(pyridin-2-ylmethyl)amine-\k^4^-<i>N</i>,<i>N</i>',<i>N</i>'',<i>O</i>]iron(III)}
 bis(trifluoromethanesulfonate) acetonitrile disolvate
;
_journal_issue 6
_journal_name_full 'Acta Crystallographica Section E'
_journal_page_first m1042
_journal_page_last m1044
_journal_paper_doi 10.1107/S1600536805013553
_journal_volume 61
_journal_year 2005
_chemical_formula_iupac '[Fe2 (C15 H19 Cl N3 O)2 O] (C F3 O3 S)2, 2C2 H3 N'
_chemical_formula_moiety 'C30 H38 Cl2 Fe2 N6 O3 +, 2C F3 O3 S -, 2C2 H3 N'
_chemical_formula_sum 'C36 H44 Cl2 F6 Fe2 N8 O9 S2'
_chemical_formula_weight 1093.53
_chemical_name_systematic
;
\m-Oxo-bis{chloro[N-(2-methoxyethyl)-N,N-bis(pyridin-2-ylmethyl)amine-
\k^4^-N,N',N'',O]iron(III)} bis(trifluoromethanesulfonate) acetonitrile
disolvate
;
_space_group_IT_number 2
_symmetry_cell_setting triclinic
_symmetry_space_group_name_Hall '-P 1'
_symmetry_space_group_name_H-M 'P -1'
_atom_sites_solution_hydrogens geom
_atom_sites_solution_primary direct
_atom_sites_solution_secondary difmap
_cell_angle_alpha 77.137(14)
_cell_angle_beta 79.072(14)
_cell_angle_gamma 79.279(14)
_cell_formula_units_Z 1
_cell_length_a 8.6773(10)
_cell_length_b 11.585(2)
_cell_length_c 12.068(2)
_cell_measurement_reflns_used 244
_cell_measurement_temperature 150
_cell_measurement_theta_max 25.0
_cell_measurement_theta_min 2.0
_cell_volume 1148.1(3)
_computing_cell_refinement 'DENZO (Otwinowski & Minor, 1997)'
_computing_data_collection 'COLLECT (Hooft, 1998)'
_computing_data_reduction DENZO
_computing_molecular_graphics 'PLATON (Spek, 2003)'
_computing_publication_material PLATON
_computing_structure_refinement 'SHELXL97 (Sheldrick, 1997)'
_computing_structure_solution 'SHELXS97 (Sheldrick, 1997)'
_diffrn_ambient_temperature 150
_diffrn_detector_area_resol_mean 18.4
_diffrn_measured_fraction_theta_full 1.000
_diffrn_measured_fraction_theta_max 1.000
_diffrn_measurement_device_type 'Nonius KappaCCD area-detector'
_diffrn_measurement_method '\f scans and \w scans with \k offset'
_diffrn_radiation_monochromator graphite
_diffrn_radiation_source 'Rotating Anode'
_diffrn_radiation_type MoK\a
_diffrn_radiation_wavelength 0.71073
_diffrn_reflns_av_R_equivalents 0.1669
_diffrn_reflns_av_sigmaI/netI 0.0685
_diffrn_reflns_limit_h_max 11
_diffrn_reflns_limit_h_min -11
_diffrn_reflns_limit_k_max 14
_diffrn_reflns_limit_k_min -14
_diffrn_reflns_limit_l_max 15
_diffrn_reflns_limit_l_min -15
_diffrn_reflns_number 36193
_diffrn_reflns_reduction_process ' ?'
_diffrn_reflns_theta_full 27.00
_diffrn_reflns_theta_max 27.00
_diffrn_reflns_theta_min 1.75
_diffrn_standards_number 0
_exptl_absorpt_coefficient_mu 0.923
_exptl_absorpt_correction_type none
_exptl_crystal_colour 'dark orange'
_exptl_crystal_density_diffrn 1.582
_exptl_crystal_density_method 'Not Measured'
_exptl_crystal_description block
_exptl_crystal_F_000 560
_exptl_crystal_size_max 0.200
_exptl_crystal_size_mid 0.100
_exptl_crystal_size_min 0.100
_refine_diff_density_max 1.383
_refine_diff_density_min -0.878
_refine_ls_extinction_method none
_refine_ls_goodness_of_fit_ref 1.070
_refine_ls_hydrogen_treatment constr
_refine_ls_matrix_type full
_refine_ls_number_parameters 304
_refine_ls_number_reflns 5000
_refine_ls_number_restraints 230
_refine_ls_restrained_S_all 1.164
_refine_ls_R_factor_all 0.0876
_refine_ls_R_factor_gt 0.0643
_refine_ls_shift/su_max 0.000
_refine_ls_shift/su_mean 0.000
_refine_ls_structure_factor_coef Fsqd
_refine_ls_weighting_details 'w = 1/[\s^2^(F~o~^2^)+(0.0791P)^2^+1.96P] where P = (F~o~^2^+2Fc^2^)/3'
_refine_ls_weighting_scheme calc
_refine_ls_wR_factor_gt 0.1669
_refine_ls_wR_factor_ref 0.1845
_reflns_number_gt 3784
_reflns_number_total 5000
_reflns_threshold_expression I>2\s(I)
_cod_data_source_file hb6191.cif
_cod_data_source_block I
_cod_depositor_comments
;
The following automatic conversions were performed:
'_symmetry_cell_setting' value 'Triclinic' changed to 'triclinic'
according to '/home/saulius/struct/CIF-dictionaries/cif_core.dic'
dictionary named 'cif_core.dic' version 2.4.1 from 2010-06-29.

Automatic conversion script
Id: cif_fix_enum 1527 2010-12-29 10:47:43Z saulius 

The following automatic conversions were performed:

'_symmetry_cell_setting' value 'Triclinic' changed to 'triclinic'
according to /home/saulius/struct/CIF-dictionaries/cif_core.dic
dictionary named 'cif_core.dic' version 2.4.1 from 2010-06-29.

Automatic conversion script
Id: cif_fix_values 1715 2011-07-08 13:25:40Z adriana 
;
_cod_database_code 2205944
_cod_database_fobs_code 2205944

loop_
_symmetry_equiv_pos_site_id
_symmetry_equiv_pos_as_xyz
1 x,y,z
2 -x,-y,-z

loop_
_atom_site_aniso_label
_atom_site_aniso_U_11
_atom_site_aniso_U_22
_atom_site_aniso_U_33
_atom_site_aniso_U_12
_atom_site_aniso_U_13
_atom_site_aniso_U_23
Fe1 0.0193(3) 0.0420(4) 0.0406(4) -0.0029(2) -0.0015(2) -0.0206(3)
Cl1 0.0307(5) 0.0394(6) 0.0593(7) -0.0086(4) 0.0035(5) -0.0180(5)
O1 0.0196(18) 0.054(3) 0.046(2) -0.0053(17) 0.0005(16) -0.030(2)
O2 0.070(2) 0.0389(18) 0.052(2) -0.0120(17) 0.0236(18) -0.0176(15)
N1 0.0230(16) 0.0366(18) 0.043(2) -0.0108(14) 0.0030(14) -0.0162(15)
N2 0.031(2) 0.079(3) 0.054(2) 0.013(2) -0.0138(18) -0.040(2)
N3 0.0300(19) 0.066(3) 0.053(2) -0.0185(18) 0.0039(16) -0.037(2)
C10 0.033(2) 0.055(3) 0.063(3) -0.023(2) 0.011(2) -0.032(2)
C11 0.036(2) 0.039(2) 0.043(2) -0.0148(19) 0.0118(18) -0.0243(19)
C12 0.052(3) 0.038(2) 0.052(3) -0.016(2) 0.014(2) -0.017(2)
C13 0.062(3) 0.037(2) 0.048(3) -0.003(2) -0.002(2) -0.012(2)
C14 0.040(3) 0.046(3) 0.060(3) -0.006(2) -0.011(2) -0.013(2)
C15 0.029(2) 0.037(2) 0.055(3) -0.0070(18) -0.0044(19) -0.012(2)
C20 0.028(2) 0.118(5) 0.057(3) -0.026(3) -0.004(2) -0.043(3)
C21 0.025(2) 0.120(5) 0.044(3) -0.001(3) -0.006(2) -0.040(3)
C22 0.029(3) 0.192(9) 0.043(3) -0.007(4) -0.006(2) -0.035(4)
C23 0.032(3) 0.216(11) 0.050(4) 0.020(5) -0.006(3) -0.012(5)
C24 0.059(4) 0.135(7) 0.054(4) 0.040(4) -0.011(3) -0.012(4)
C25 0.052(3) 0.082(4) 0.058(3) 0.024(3) -0.014(3) -0.027(3)
C30 0.060(3) 0.101(5) 0.075(4) -0.040(3) 0.025(3) -0.066(4)
C31A 0.056(4) 0.059(4) 0.050(4) -0.020(3) 0.007(3) -0.034(3)
C32 0.047(3) 0.048(3) 0.048(3) -0.010(2) 0.009(2) -0.012(2)

loop_
_atom_site_label
_atom_site_fract_x
_atom_site_fract_y
_atom_site_fract_z
_atom_site_U_iso_or_equiv
_atom_site_thermal_displace_type
_atom_site_calc_flag
_atom_site_refinement_flags
_atom_site_occupancy
_atom_site_type_symbol
Fe1 0.37815(6) 0.02391(5) 0.63165(5) 0.0326(2) Uani d . 1.000 Fe
Cl1 0.21148(12) -0.11418(10) 0.66332(10) 0.0428(3) Uani d . 1.000 Cl
O1 0.50000 0.00000 0.50000 0.0374(13) Uani d . 1.000 O
O2 0.2644(5) 0.0669(3) 0.8094(3) 0.0562(11) Uani d . 1.000 O
N1 0.2353(4) 0.1794(3) 0.5526(3) 0.0331(10) Uani d . 1.000 N
N2 0.5626(5) -0.0668(4) 0.7282(4) 0.0522(14) Uani d . 1.000 N
N3 0.4914(4) 0.1709(4) 0.6487(3) 0.0455(14) Uani d . 1.000 N
C10 0.4731(5) 0.2633(5) 0.5438(4) 0.0474(16) Uani d . 1.000 C
C11 0.3084(5) 0.2766(4) 0.5159(4) 0.0379(12) Uani d . 1.000 C
C12 0.2383(6) 0.3806(4) 0.4525(4) 0.0478(16) Uani d . 1.000 C
C13 0.0886(7) 0.3852(4) 0.4265(4) 0.0499(16) Uani d . 1.000 C
C14 0.0134(6) 0.2848(4) 0.4652(4) 0.0479(17) Uani d . 1.000 C
C15 0.0894(5) 0.1837(4) 0.5273(4) 0.0399(14) Uani d . 1.000 C
C20 0.6612(6) 0.1207(6) 0.6547(5) 0.062(2) Uani d . 1.000 C
C21 0.6766(5) -0.0041(7) 0.7271(4) 0.060(2) Uani d . 1.000 C
C22 0.8069(6) -0.0505(9) 0.7834(5) 0.087(3) Uani d . 1.000 C
C23 0.8190(8) -0.1655(10) 0.8424(6) 0.107(4) Uani d . 1.000 C
C24 0.7046(8) -0.2313(8) 0.8433(6) 0.091(3) Uani d . 1.000 C
C25 0.5746(7) -0.1810(6) 0.7860(5) 0.0656(19) Uani d . 1.000 C
C30 0.4113(7) 0.2256(6) 0.7491(5) 0.072(2) Uani d . 1.000 C
C31A 0.3633(8) 0.1406(6) 0.8485(6) 0.052(2) Uani d . 0.796(10) C
C32 0.2118(6) -0.0179(5) 0.9083(4) 0.0491(17) Uani d . 1.000 C
C31B 0.249(3) 0.186(2) 0.804(2) 0.0520 Uiso d . 0.204(10) C
S1A 0.0681(4) 0.7195(3) 0.1578(3) 0.0424(5) Uiso d . 0.406(3) S
S1B 0.1084(6) 0.7000(5) 0.1409(4) 0.0424(5) Uiso d . 0.317(3) S
S1C 0.1557(6) 0.6540(5) 0.1225(4) 0.0424(5) Uiso d . 0.277(2) S
F11A 0.3652(11) 0.6811(9) 0.0675(8) 0.0676(10) Uiso d . 0.406(3) F
F11B 0.3711(13) 0.6478(11) 0.0193(10) 0.0676(10) Uiso d . 0.317(3) F
F11C 0.4225(14) 0.7347(10) 0.0638(10) 0.0676(10) Uiso d . 0.277(2) F
F12A 0.2442(10) 0.5173(7) 0.1392(8) 0.0676(10) Uiso d . 0.406(3) F
F12B 0.2392(13) 0.5039(9) 0.0857(10) 0.0676(10) Uiso d . 0.317(3) F
F12C 0.3896(14) 0.6040(11) -0.0334(9) 0.0676(10) Uiso d . 0.277(2) F
F13A 0.3107(10) 0.6197(8) 0.2566(7) 0.0676(10) Uiso d . 0.406(3) F
F13B 0.3541(13) 0.5658(10) 0.2048(9) 0.0676(10) Uiso d . 0.317(3) F
F13C 0.4343(14) 0.5482(10) 0.1434(10) 0.0676(10) Uiso d . 0.277(2) F
O11A 0.0328(15) 0.7324(14) 0.0440(9) 0.0504(8) Uiso d . 0.406(3) O
O11B 0.0122(18) 0.7247(17) 0.0543(12) 0.0504(8) Uiso d . 0.317(3) O
O11C 0.0860(16) 0.7531(11) 0.0369(10) 0.0504(8) Uiso d . 0.277(2) O
O12A 0.0895(11) 0.8312(7) 0.1769(8) 0.0504(8) Uiso d . 0.406(3) O
O12B 0.1617(14) 0.8078(9) 0.1602(10) 0.0504(8) Uiso d . 0.317(3) O
O12C 0.1420(14) 0.6816(11) 0.2359(9) 0.0504(8) Uiso d . 0.277(2) O
O13A -0.0326(10) 0.6617(9) 0.2462(8) 0.0504(8) Uiso d . 0.406(3) O
O13B 0.0126(13) 0.6438(11) 0.2499(10) 0.0504(8) Uiso d . 0.317(3) O
O13C 0.1006(14) 0.5460(10) 0.1245(10) 0.0504(8) Uiso d . 0.277(2) O
C1A 0.2616(8) 0.6313(6) 0.1619(6) 0.0100(10) Uiso d . 0.406(3) C
C1B 0.2757(10) 0.6076(8) 0.1203(8) 0.0100(10) Uiso d . 0.317(3) C
C1C 0.3633(11) 0.6350(9) 0.0679(9) 0.0100(10) Uiso d . 0.277(2) C
N41A 0.6537(14) 0.4641(11) 0.3435(9) 0.065(3) Uiso d . 0.668(12) N
C42A 0.7418(11) 0.4465(8) 0.2769(8) 0.047(2) Uiso d . 0.668(12) C
C43A 0.8625(12) 0.4277(9) 0.1746(8) 0.068(3) Uiso d . 0.668(12) C
N41B 0.675(3) 0.462(2) 0.366(2) 0.0650 Uiso d . 0.332(12) N
C42B 0.712(2) 0.4622(17) 0.2477(17) 0.0470 Uiso d . 0.332(12) C
C43B 0.758(2) 0.4476(18) 0.1342(16) 0.0680 Uiso d . 0.332(12) C
H10A 0.55190 0.24010 0.47860 0.0570 Uiso calc R 1.000 H
H12 0.29230 0.44830 0.42690 0.0570 Uiso calc R 1.000 H
H13 0.03800 0.45600 0.38300 0.0600 Uiso calc R 1.000 H
H10B 0.49280 0.34070 0.55580 0.0570 Uiso calc R 1.000 H
H15 0.03790 0.11490 0.55330 0.0480 Uiso calc R 1.000 H
H20A 0.70960 0.17310 0.68820 0.0740 Uiso calc R 1.000 H
H20B 0.71910 0.11820 0.57600 0.0740 Uiso calc R 1.000 H
H22 0.88600 -0.00280 0.78070 0.1050 Uiso calc R 1.000 H
H23 0.90620 -0.19930 0.88240 0.1290 Uiso calc R 1.000 H
H24 0.71260 -0.31220 0.88310 0.1090 Uiso calc R 1.000 H
H25 0.49470 -0.22770 0.78780 0.0780 Uiso calc R 1.000 H
H30A 0.48440 0.27180 0.76820 0.0870 Uiso calc . 0.796(10) H
H30B 0.31660 0.28250 0.72740 0.0870 Uiso calc . 0.796(10) H
H31A 0.29970 0.18140 0.90980 0.0620 Uiso calc . 0.796(10) H
H31B 0.45690 0.08910 0.87830 0.0620 Uiso calc . 0.796(10) H
H32A 0.30320 -0.06170 0.94450 0.0740 Uiso calc R 1.000 H
H32B 0.15870 -0.07440 0.88520 0.0740 Uiso calc R 1.000 H
H32C 0.13720 0.02410 0.96330 0.0740 Uiso calc R 1.000 H
H14 -0.08980 0.28600 0.44880 0.0570 Uiso calc R 1.000 H
H30C 0.39570 0.31380 0.72430 0.0870 Uiso calc . 0.204(10) H
H30D 0.48180 0.20460 0.80840 0.0870 Uiso calc . 0.204(10) H
H31C 0.21750 0.20470 0.88150 0.0620 Uiso calc . 0.204(10) H
H31D 0.16720 0.22860 0.75600 0.0620 Uiso calc . 0.204(10) H
H43A 0.85150 0.49870 0.11310 0.1010 Uiso calc . 0.668(12) H
H43B 0.84640 0.35770 0.14770 0.1010 Uiso calc . 0.668(12) H
H43C 0.96900 0.41450 0.19550 0.1010 Uiso calc . 0.668(12) H
H43D 0.86990 0.45670 0.10990 0.1010 Uiso calc . 0.332(12) H
H43E 0.69300 0.50820 0.08470 0.1010 Uiso calc . 0.332(12) H
H43F 0.74290 0.36750 0.12810 0.1010 Uiso calc . 0.332(12) H

loop_
_atom_type_symbol
_atom_type_description
_atom_type_scat_dispersion_real
_atom_type_scat_dispersion_imag
_atom_type_scat_source
S S 0.1246 0.1234 'International Tables Vol C Tables 4.2.6.8 and 6.1.1.4'
O O 0.0106 0.0060 'International Tables Vol C Tables 4.2.6.8 and 6.1.1.4'
N N 0.0061 0.0033 'International Tables Vol C Tables 4.2.6.8 and 6.1.1.4'
Fe Fe 0.3463 0.8444 'International Tables Vol C Tables 4.2.6.8 and 6.1.1.4'
F F 0.0171 0.0103 'International Tables Vol C Tables 4.2.6.8 and 6.1.1.4'
Cl Cl 0.1484 0.1585 'International Tables Vol C Tables 4.2.6.8 and 6.1.1.4'
H H 0.0000 0.0000 'International Tables Vol C Tables 4.2.6.8 and 6.1.1.4'
C C 0.0033 0.0016 'International Tables Vol C Tables 4.2.6.8 and 6.1.1.4'

loop_
_geom_angle_atom_site_label_1
_geom_angle_atom_site_label_2
_geom_angle_atom_site_label_3
_geom_angle_site_symmetry_3
_geom_angle
_geom_angle_publ_flag
Cl1 Fe1 O1 . 102.53(4) yes
Cl1 Fe1 O2 . 87.50(11) yes
Cl1 Fe1 N1 . 100.75(10) yes
Cl1 Fe1 N2 . 102.96(13) yes
Cl1 Fe1 N3 . 162.33(10) yes
O1 Fe1 O2 . 168.56(11) yes
O1 Fe1 N1 . 94.11(10) yes
O1 Fe1 N2 . 91.59(13) yes
O1 Fe1 N3 . 95.09(10) yes
O2 Fe1 N1 . 89.33(13) yes
O2 Fe1 N2 . 80.67(16) yes
O2 Fe1 N3 . 75.08(14) yes
N1 Fe1 N2 . 153.76(16) yes
N1 Fe1 N3 . 76.52(14) yes
N2 Fe1 N3 . 77.47(16) yes
O12A S1A C1A . 103.5(5) no
O13A S1A C1A . 106.2(5) no
O11A S1A O12A . 110.2(8) no
O11A S1A O13A . 116.4(7) no
O11A S1A C1A . 107.1(6) no
O12A S1A O13A . 112.5(6) no
O11B S1B O13B . 107.0(9) no
O11B S1B C1B . 116.4(8) no
O11B S1B O12B . 113.8(10) no
O12B S1B O13B . 109.1(7) no
O12B S1B C1B . 103.2(6) no
O13B S1B C1B . 107.0(7) no
O11C S1C O13C . 110.9(8) no
O11C S1C C1C . 104.1(7) no
O12C S1C O13C . 113.4(8) no
O11C S1C O12C . 114.5(8) no
O12C S1C C1C . 105.8(7) no
O13C S1C C1C . 107.3(7) no
Fe1 O1 Fe1 2_656 180.00 no
Fe1 O2 C31B . 109.2(10) no
Fe1 O2 C31A . 110.7(3) no
Fe1 O2 C32 . 125.6(3) no
C31B O2 C32 . 125.2(11) no
C31A O2 C32 . 106.7(4) no
Fe1 N1 C15 . 125.9(3) no
Fe1 N1 C11 . 114.6(3) no
C11 N1 C15 . 119.2(4) no
Fe1 N2 C25 . 125.8(4) no
Fe1 N2 C21 . 115.8(4) no
C21 N2 C25 . 118.4(5) no
C10 N3 C20 . 111.7(4) no
C10 N3 C30 . 107.5(4) no
Fe1 N3 C30 . 112.2(3) no
Fe1 N3 C10 . 105.8(3) no
Fe1 N3 C20 . 106.2(4) no
C20 N3 C30 . 113.2(4) no
N3 C10 C11 . 110.0(4) no
N1 C11 C10 . 116.0(4) no
N1 C11 C12 . 121.7(4) no
C10 C11 C12 . 122.2(4) no
C11 C12 C13 . 119.2(4) no
C12 C13 C14 . 118.9(5) no
C13 C14 C15 . 119.4(5) no
N1 C15 C14 . 121.7(4) no
N3 C20 C21 . 110.8(4) no
N2 C21 C22 . 123.1(7) no
C20 C21 C22 . 121.1(6) no
N2 C21 C20 . 115.7(5) no
C21 C22 C23 . 118.7(7) no
C22 C23 C24 . 119.0(7) no
C23 C24 C25 . 120.6(8) no
N2 C25 C24 . 120.3(6) no
N3 C30 C31A . 113.6(6) no
N3 C30 C31B . 114.3(10) no
O2 C31A C30 . 105.4(5) no
O2 C31B C30 . 107.5(16) no
N3 C10 H10A . 110.00 no
C11 C10 H10A . 110.00 no
C11 C10 H10B . 110.00 no
N3 C10 H10B . 110.00 no
H10A C10 H10B . 108.00 no
C11 C12 H12 . 120.00 no
C13 C12 H12 . 120.00 no
C12 C13 H13 . 121.00 no
C14 C13 H13 . 121.00 no
C15 C14 H14 . 120.00 no
C13 C14 H14 . 120.00 no
N1 C15 H15 . 119.00 no
C14 C15 H15 . 119.00 no
N3 C20 H20A . 110.00 no
H20A C20 H20B . 108.00 no
N3 C20 H20B . 109.00 no
C21 C20 H20A . 110.00 no
C21 C20 H20B . 109.00 no
C21 C22 H22 . 121.00 no
C23 C22 H22 . 121.00 no
C22 C23 H23 . 121.00 no
C24 C23 H23 . 121.00 no
C23 C24 H24 . 120.00 no
C25 C24 H24 . 120.00 no
C24 C25 H25 . 120.00 no
N2 C25 H25 . 120.00 no
N3 C30 H30C . 109.00 no
N3 C30 H30A . 109.00 no
N3 C30 H30B . 109.00 no
C31A C30 H30B . 109.00 no
H30A C30 H30B . 108.00 no
C31B C30 H30C . 109.00 no
C31B C30 H30D . 109.00 no
H30C C30 H30D . 108.00 no
N3 C30 H30D . 109.00 no
C31A C30 H30A . 109.00 no
C30 C31A H31B . 111.00 no
H31A C31A H31B . 109.00 no
C30 C31A H31A . 111.00 no
O2 C31A H31A . 111.00 no
O2 C31A H31B . 111.00 no
O2 C31B H31D . 110.00 no
C30 C31B H31C . 110.00 no
C30 C31B H31D . 110.00 no
H31C C31B H31D . 109.00 no
O2 C31B H31C . 110.00 no
O2 C32 H32B . 110.00 no
O2 C32 H32C . 110.00 no
O2 C32 H32A . 110.00 no
H32A C32 H32C . 109.00 no
H32B C32 H32C . 109.00 no
H32A C32 H32B . 109.00 no
S1A C1A F11A . 108.2(6) no
S1A C1A F12A . 104.6(6) no
S1A C1A F13A . 113.1(6) no
F11A C1A F12A . 105.4(7) no
F11A C1A F13A . 113.0(8) no
F12A C1A F13A . 111.9(7) no
S1B C1B F11B . 112.2(8) no
S1B C1B F12B . 107.8(7) no
S1B C1B F13B . 118.7(8) no
F11B C1B F12B . 96.7(9) no
F11B C1B F13B . 112.6(10) no
F12B C1B F13B . 106.2(9) no
S1C C1C F11C . 110.1(8) no
S1C C1C F12C . 110.7(8) no
S1C C1C F13C . 107.1(8) no
F11C C1C F12C . 111.8(10) no
F11C C1C F13C . 107.1(10) no
F12C C1C F13C . 109.8(10) no
N41A C42A C43A . 175.8(12) no
N41B C42B C43B . 173(2) no
C42A C43A H43A . 109.00 no
C42A C43A H43B . 109.00 no
C42A C43A H43C . 109.00 no
H43A C43A H43B . 109.00 no
H43A C43A H43C . 109.00 no
H43B C43A H43C . 110.00 no
C42B C43B H43D . 109.00 no
C42B C43B H43E . 109.00 no
C42B C43B H43F . 109.00 no
H43D C43B H43E . 110.00 no
H43D C43B H43F . 110.00 no
H43E C43B H43F . 109.00 no

loop_
_geom_bond_atom_site_label_1
_geom_bond_atom_site_label_2
_geom_bond_distance
_geom_bond_publ_flag
Fe1 Cl1 2.2751(13) yes
Fe1 O1 1.7801(7) yes
Fe1 O2 2.305(4) yes
Fe1 N1 2.132(4) yes
Fe1 N2 2.135(5) yes
Fe1 N3 2.183(4) yes
S1A O12A 1.414(9) no
S1A O13A 1.377(10) no
S1A C1A 1.799(8) no
S1A O11A 1.433(11) no
S1B O11B 1.407(16) no
S1B O13B 1.500(13) no
S1B C1B 1.649(11) no
S1B O12B 1.488(12) no
S1C O12C 1.452(12) no
S1C O13C 1.414(13) no
S1C C1C 1.787(11) no
S1C O11C 1.484(14) no
F11A C1A 1.397(12) no
F11B C1B 1.377(15) no
F11C C1C 1.336(16) no
F12A C1A 1.447(11) no
F12B C1B 1.461(14) no
F12C C1C 1.317(15) no
F13A C1A 1.265(11) no
F13B C1B 1.288(14) no
F13C C1C 1.340(16) no
O2 C31B 1.35(2) no
O2 C32 1.427(6) no
O2 C31A 1.515(8) no
N1 C11 1.343(6) no
N1 C15 1.347(6) no
N2 C25 1.347(8) no
N2 C21 1.328(7) no
N3 C30 1.487(7) no
N3 C10 1.478(6) no
N3 C20 1.489(7) no
N41A C42A 1.027(15) no
N41B C42B 1.40(3) no
C10 C11 1.502(6) no
C11 C12 1.379(7) no
C12 C13 1.382(8) no
C13 C14 1.386(7) no
C14 C15 1.370(7) no
C20 C21 1.511(10) no
C21 C22 1.390(8) no
C22 C23 1.359(14) no
C23 C24 1.357(12) no
C24 C25 1.401(10) no
C30 C31A 1.421(9) no
C30 C31B 1.54(3) no
C10 H10B 0.9900 no
C10 H10A 0.9900 no
C12 H12 0.9500 no
C13 H13 0.9500 no
C14 H14 0.9500 no
C15 H15 0.9500 no
C20 H20A 0.9900 no
C20 H20B 0.9900 no
C22 H22 0.9500 no
C23 H23 0.9500 no
C24 H24 0.9500 no
C25 H25 0.9500 no
C30 H30C 0.9900 no
C30 H30A 0.9900 no
C30 H30B 0.9900 no
C30 H30D 0.9900 no
C31A H31B 0.9900 no
C31A H31A 0.9900 no
C31B H31D 0.9900 no
C31B H31C 0.9800 no
C32 H32C 0.9800 no
C32 H32B 0.9800 no
C32 H32A 0.9800 no
C42A C43A 1.488(14) no
C42B C43B 1.39(3) no
C43A H43A 0.9800 no
C43A H43B 0.9800 no
C43A H43C 0.9800 no
C43B H43D 0.9800 no
C43B H43E 0.9800 no
C43B H43F 0.9800 no

loop_
_geom_contact_atom_site_label_1
_geom_contact_atom_site_label_2
_geom_contact_distance
_geom_contact_site_symmetry_2
_geom_contact_publ_flag
Fe1 H10A 3.5100 2_656 no
Cl1 O1 3.1785(12) . no
Cl1 O2 3.167(4) . no
Cl1 N1 3.396(4) . no
Cl1 N2 3.452(5) . no
Cl1 C15 3.536(5) . no
Cl1 C22 3.543(6) 1_455 no
Cl1 C25 3.615(6) . no
Cl1 C32 3.385(5) . no
Cl1 H15 2.9600 . no
Cl1 H22 3.1000 1_455 no
Cl1 H25 3.0600 . no
Cl1 H32B 2.7600 . no
Cl1 H10A 2.8200 2_656 no
Cl1 H14 3.0700 2_556 no
Cl1 H20B 2.8500 2_656 no
S1A O2 3.457(5) 2_566 no
F11A O12A 2.961(14) . no
F11A O11A 2.890(17) . no
F11B O11B 3.05(2) . no
F11B O12B 2.934(17) . no
F11C C25 3.358(13) 1_564 no
F11C C30 3.055(13) 2_666 no
F11C C24 3.264(14) 1_564 no
F11C O12C 2.948(17) . no
F11C O11C 2.962(19) . no
F12A C24 3.224(12) 2_656 no
F12A O11A 2.953(17) . no
F12A O13A 2.920(13) . no
F12B C24 3.054(14) 2_656 no
F12B C43A 3.310(15) 2_665 no
F12B O13B 3.031(16) . no
F12B O11B 2.92(2) . no
F12C O11C 2.959(18) . no
F12C C1C 3.225(16) 2_665 no
F12C F12C 2.851(18) 2_665 no
F12C C25 3.358(13) 1_564 no
F12C C43A 3.133(16) 2_665 no
F12C O13C 2.935(17) . no
F12C F13C 2.545(17) 2_665 no
F13A O13A 2.950(13) . no
F13A C30 3.245(11) 2_666 no
F13A C12 3.290(10) . no
F13A O12A 2.918(13) . no
F13B O12B 2.977(16) . no
F13B O13B 2.916(17) . no
F13B C12 3.370(12) . no
F13C F12C 2.545(17) 2_665 no
F13C C42A 3.274(16) . no
F13C O12C 2.882(17) . no
F13C O13C 2.953(18) . no
F11C H32A 2.6200 1_564 no
F12A H24 2.4000 2_656 no
F12B H24 2.1400 2_656 no
F12B H43C 2.7300 1_455 no
F12B H43A 2.6700 2_665 no
F12C H25 2.7100 1_564 no
F12C H43B 2.6000 2_665 no
F13A H20A 2.6000 2_666 no
F13A H12 2.5200 . no
F13B H12 2.7300 . no
O1 N2 2.818(5) 2_656 no
O1 N1 2.873(4) 2_656 no
O1 Cl1 3.1785(12) . no
O1 N1 2.873(4) . no
O1 N2 2.818(5) . no
O1 N3 2.936(4) . no
O1 C10 3.169(6) . no
O1 C11 3.353(5) . no
O1 C20 3.206(6) . no
O1 C21 3.372(5) . no
O1 C10 3.169(6) 2_656 no
O1 C11 3.353(5) 2_656 no
O1 Cl1 3.1785(12) 2_656 no
O1 C21 3.372(5) 2_656 no
O1 N3 2.936(4) 2_656 no
O1 C20 3.206(6) 2_656 no
O2 S1A 3.457(5) 2_566 no
O2 N3 2.736(5) . no
O2 N2 2.877(6) . no
O2 N1 3.121(5) . no
O2 O12A 3.065(11) 2_566 no
O2 C30 2.337(8) . no
O2 Cl1 3.167(4) . no
O11A F12A 2.953(17) . no
O11A C23 3.221(14) 1_464 no
O11A F11A 2.890(17) . no
O11B C23 3.217(17) 1_464 no
O11B F12B 2.92(2) . no
O11B F11B 3.05(2) . no
O11C F12C 2.959(18) . no
O11C F11C 2.962(19) . no
O11C C32 3.040(14) 1_564 no
O12A F11A 2.961(14) . no
O12A C32 3.399(10) 1_564 no
O12A C22 3.008(13) 2_666 no
O12A O2 3.065(11) 2_566 no
O12A C32 3.240(11) 2_566 no
O12A F13A 2.918(13) . no
O12B C22 3.107(15) 2_666 no
O12B C20 3.261(13) 2_666 no
O12B F11B 2.934(17) . no
O12B C32 3.256(12) 1_564 no
O12B F13B 2.977(16) . no
O12C F11C 2.948(17) . no
O12C F13C 2.882(17) . no
O13A F12A 2.920(13) . no
O13A F13A 2.950(13) . no
O13A C30 3.297(11) 2_566 no
O13B C43A 3.386(16) 1_455 no
O13B F13B 2.916(17) . no
O13B C13 3.303(13) . no
O13B F12B 3.031(16) . no
O13C F12C 2.935(17) . no
O13C C43A 2.593(16) 1_455 no
O13C F13C 2.953(18) . no
O1 H10A 2.8500 2_656 no
O1 H20B 2.9200 . no
O1 H20B 2.9200 2_656 no
O1 H10A 2.8500 . no
O11A H23 2.3300 1_464 no
O11A H32B 2.8400 1_564 no
O11B H43B 2.8000 2_665 no
O11B H23 2.3500 1_464 no
O11C H43B 2.7300 2_665 no
O11C H23 2.5600 1_464 no
O11C H32B 2.4800 1_564 no
O12A H20A 2.5900 2_666 no
O12A H22 2.2200 2_666 no
O12A H32C 2.8800 2_566 no
O12B H20A 2.3900 2_666 no
O12B H22 2.4600 2_666 no
O12B H32A 2.8800 1_564 no
O12C H20A 2.7000 2_666 no
O13A H13 2.6200 . no
O13B H13 2.4000 . no
O13C H43C 2.0100 1_455 no
O13C H43A 2.3600 1_455 no
O13C H24 2.9000 2_656 no
N1 O2 3.121(5) . no
N1 Cl1 3.396(4) . no
N1 O1 2.873(4) . no
N1 C30 3.238(7) . no
N1 C10 2.415(6) . no
N1 C31B 3.08(2) . no
N1 N3 2.672(5) . no
N2 C20 2.405(8) . no
N2 O1 2.818(5) . no
N2 C31A 3.151(8) . no
N2 Cl1 3.452(5) . no
N2 C32 3.422(7) . no
N2 C30 3.444(8) . no
N2 O2 2.877(6) . no
N2 N3 2.702(6) . no
N3 C11 2.441(6) . no
N3 N2 2.702(6) . no
N3 O2 2.736(5) . no
N3 O1 2.936(4) . no
N3 C31B 2.55(3) . no
N3 N1 2.672(5) . no
N3 C31A 2.434(8) . no
N3 C21 2.470(8) . no
N41A C10 3.336(13) . no
N41B C10 3.29(2) . no
N41B C12 3.41(2) 2_666 no
N1 H30B 2.8900 . no
N1 H31D 2.5800 . no
N2 H31B 2.7600 . no
N41A H10A 2.9300 . no
N41A H10B 2.7900 2_666 no
N41A H30C 2.5000 2_666 no
N41A H10B 2.8800 . no
N41B H10A 2.9200 . no
N41B H14 2.7600 1_655 no
N41B H10B 2.7800 . no
N41B H10B 2.7300 2_666 no
C1C F12C 3.225(16) 2_665 no
C10 N41B 3.29(2) . no
C10 N41A 3.336(13) . no
C11 C31B 3.37(2) . no
C12 F13B 3.370(12) . no
C12 N41B 3.41(2) 2_666 no
C12 F13A 3.290(10) . no
C13 C13 3.483(7) 2_566 no
C13 O13B 3.303(13) . no
C14 C42A 3.567(11) 1_455 no
C20 O12B 3.261(13) 2_666 no
C21 C31A 3.199(9) . no
C22 O12B 3.107(15) 2_666 no
C22 O12A 3.008(13) 2_666 no
C22 Cl1 3.543(6) 1_655 no
C23 O11B 3.217(17) 1_646 no
C23 O11A 3.221(14) 1_646 no
C24 F11C 3.264(14) 1_546 no
C24 F12B 3.054(14) 2_656 no
C24 F12A 3.224(12) 2_656 no
C25 F11C 3.358(13) 1_546 no
C25 C32 3.595(8) . no
C25 F12C 3.358(13) 1_546 no
C30 F11C 3.055(14) 2_666 no
C30 O13A 3.297(11) 2_566 no
C30 C42B 3.58(2) 2_666 no
C30 F13A 3.245(11) 2_666 no
C31A C21 3.199(9) . no
C31B C11 3.37(2) . no
C32 O12A 3.399(10) 1_546 no
C32 O12A 3.240(11) 2_566 no
C32 O11C 3.040(14) 1_546 no
C32 C25 3.595(8) . no
C32 O12B 3.256(12) 1_546 no
C42A C14 3.567(11) 1_655 no
C42A F13C 3.274(16) . no
C42B C30 3.58(2) 2_666 no
C43A F12B 3.310(15) 2_665 no
C43A O13B 3.386(16) 1_655 no
C43A O13C 2.593(16) 1_655 no
C43A F12C 3.133(16) 2_665 no
C11 H30B 2.5800 . no
C11 H31D 2.9000 . no
C11 H30C 2.9000 . no
C13 H43C 3.0800 1_455 no
C20 H31B 2.9200 . no
C21 H31B 2.6300 . no
C21 H30D 2.9300 . no
C23 H31A 2.9500 2_657 no
C25 H32A 3.0600 . no
C42A H14 2.8800 1_655 no
C42A H30C 2.8100 2_666 no
H10A O1 2.8500 . no
H10A H20B 2.1500 . no
H10A N41B 2.9200 . no
H10A N41A 2.9300 . no
H10A Cl1 2.8200 2_656 no
H10A Fe1 3.5100 2_656 no
H10B N41B 2.7300 2_666 no
H10B H30A 2.5000 . no
H10B N41A 2.8800 . no
H10B H12 2.5200 . no
H10B N41A 2.7900 2_666 no
H10B H30B 2.3800 . no
H10B N41B 2.7800 . no
H10B H30C 2.0300 . no
H12 F13A 2.5200 . no
H12 H10B 2.5200 . no
H12 F13B 2.7300 . no
H13 O13B 2.4000 . no
H13 O13A 2.6200 . no
H14 N41B 2.7600 1_455 no
H14 C42A 2.8800 1_455 no
H14 Cl1 3.0700 2_556 no
H15 Cl1 2.9600 . no
H20A O12A 2.5900 2_666 no
H20A O12C 2.7000 2_666 no
H20A H22 2.4900 . no
H20A H30A 2.2400 . no
H20A H30D 2.2400 . no
H20A O12B 2.3900 2_666 no
H20A F13A 2.6000 2_666 no
H20B O1 2.9200 . no
H20B H10A 2.1500 . no
H20B Cl1 2.8500 2_656 no
H22 Cl1 3.1000 1_655 no
H22 H20A 2.4900 . no
H22 O12B 2.4600 2_666 no
H22 O12A 2.2200 2_666 no
H23 O11A 2.3300 1_646 no
H23 O11C 2.5600 1_646 no
H23 H43B 2.5800 2_756 no
H23 O11B 2.3500 1_646 no
H24 F12B 2.1400 2_656 no
H24 O13C 2.9000 2_656 no
H24 F12A 2.4000 2_656 no
H25 Cl1 3.0600 . no
H25 F12C 2.7100 1_546 no
H30A H10B 2.5000 . no
H30A H20A 2.2400 . no
H30B H10B 2.3800 . no
H30B N1 2.8900 . no
H30B C11 2.5800 . no
H30C C11 2.9000 . no
H30C C42A 2.8100 2_666 no
H30C H10B 2.0300 . no
H30C N41A 2.5000 2_666 no
H30D H20A 2.2400 . no
H30D C21 2.9300 . no
H31A H32C 2.4100 . no
H31A C23 2.9500 2_657 no
H31B N2 2.7600 . no
H31B C20 2.9200 . no
H31B H32A 2.3000 . no
H31B C21 2.6300 . no
H31C H32C 2.2800 . no
H31D C11 2.9000 . no
H31D N1 2.5800 . no
H32A H31B 2.3000 . no
H32A O12B 2.8800 1_546 no
H32A F11C 2.6200 1_546 no
H32A C25 3.0600 . no
H32B Cl1 2.7600 . no
H32B O11A 2.8400 1_546 no
H32B O11C 2.4800 1_546 no
H32C H32C 2.5000 2_557 no
H32C H31A 2.4100 . no
H32C O12A 2.8800 2_566 no
H32C H31C 2.2800 . no
H43A F12B 2.6700 2_665 no
H43A O13C 2.3600 1_655 no
H43B H23 2.5800 2_756 no
H43B F12C 2.6000 2_665 no
H43B O11B 2.8000 2_665 no
H43B O11C 2.7300 2_665 no
H43C C13 3.0800 1_655 no
H43C F12B 2.7300 1_655 no
H43C O13C 2.0100 1_655 no

loop_
_geom_hbond_atom_site_label_D
_geom_hbond_atom_site_label_H
_geom_hbond_atom_site_label_A
_geom_hbond_site_symmetry_A
_geom_hbond_distance_DH
_geom_hbond_distance_HA
_geom_hbond_distance_DA
_geom_hbond_angle_DHA
_geom_hbond_publ_flag
C10 H10A Cl1 2_656 0.99 2.82 3.781(5) 164 no
C32 H32B Cl1 . 0.98 2.76 3.385(5) 122 no

loop_
_geom_torsion_atom_site_label_1
_geom_torsion_atom_site_label_2
_geom_torsion_atom_site_label_3
_geom_torsion_atom_site_label_4
_geom_torsion
_geom_torsion_publ_flag
Cl1 Fe1 O2 C31A 166.2(3) no
Cl1 Fe1 O2 C32 35.9(4) no
N1 Fe1 O2 C31A -93.0(4) no
N1 Fe1 O2 C32 136.7(4) no
N2 Fe1 O2 C31A 62.7(4) no
N2 Fe1 O2 C32 -67.7(4) no
N3 Fe1 O2 C31A -16.8(3) no
N3 Fe1 O2 C32 -147.1(4) no
Cl1 Fe1 N1 C11 -175.6(3) no
Cl1 Fe1 N1 C15 -2.6(4) no
O1 Fe1 N1 C11 -72.0(3) no
O1 Fe1 N1 C15 101.0(3) no
O2 Fe1 N1 C11 97.1(3) no
O2 Fe1 N1 C15 -89.9(4) no
N2 Fe1 N1 C11 30.1(5) no
N2 Fe1 N1 C15 -156.9(4) no
N3 Fe1 N1 C11 22.3(3) no
N3 Fe1 N1 C15 -164.7(4) no
Cl1 Fe1 N2 C21 -178.4(4) no
Cl1 Fe1 N2 C25 3.6(5) no
O1 Fe1 N2 C21 78.4(4) no
O1 Fe1 N2 C25 -99.6(5) no
O2 Fe1 N2 C21 -93.2(4) no
O2 Fe1 N2 C25 88.9(5) no
N1 Fe1 N2 C21 -24.3(6) no
N1 Fe1 N2 C25 157.8(4) no
N3 Fe1 N2 C21 -16.5(4) no
N3 Fe1 N2 C25 165.5(5) no
O1 Fe1 N3 C10 58.4(3) no
O1 Fe1 N3 C20 -60.4(3) no
O1 Fe1 N3 C30 175.4(3) no
O2 Fe1 N3 C10 -127.6(3) no
O2 Fe1 N3 C20 113.6(3) no
O2 Fe1 N3 C30 -10.6(3) no
N1 Fe1 N3 C10 -34.7(3) no
N1 Fe1 N3 C20 -153.5(3) no
N1 Fe1 N3 C30 82.3(3) no
N2 Fe1 N3 C10 148.9(3) no
N2 Fe1 N3 C20 30.1(3) no
N2 Fe1 N3 C30 -94.2(4) no
Fe1 O2 C31A C30 41.5(6) no
C32 O2 C31A C30 -178.9(5) no
Fe1 N1 C11 C12 173.2(4) no
Fe1 N1 C15 C14 -172.8(3) no
C15 N1 C11 C10 -177.8(4) no
C15 N1 C11 C12 -0.3(7) no
Fe1 N1 C11 C10 -4.4(5) no
C11 N1 C15 C14 -0.1(7) no
Fe1 N2 C21 C22 -178.6(5) no
C25 N2 C21 C20 176.3(5) no
Fe1 N2 C21 C20 -1.8(6) no
Fe1 N2 C25 C24 178.0(5) no
C21 N2 C25 C24 0.1(9) no
C25 N2 C21 C22 -0.5(9) no
Fe1 N3 C20 C21 -40.0(5) no
C10 N3 C20 C21 -154.9(5) no
C30 N3 C20 C21 83.6(6) no
Fe1 N3 C30 C31A 40.3(6) no
C10 N3 C30 C31A 156.3(5) no
C20 N3 C30 C31A -79.9(6) no
Fe1 N3 C10 C11 42.7(4) no
C20 N3 C10 C11 157.7(4) no
C30 N3 C10 C11 -77.5(5) no
N3 C10 C11 C12 155.6(4) no
N3 C10 C11 N1 -26.9(6) no
C10 C11 C12 C13 177.7(4) no
N1 C11 C12 C13 0.3(7) no
C11 C12 C13 C14 0.1(7) no
C12 C13 C14 C15 -0.4(7) no
C13 C14 C15 N1 0.5(7) no
N3 C20 C21 N2 29.3(7) no
N3 C20 C21 C22 -153.9(6) no
C20 C21 C22 C23 -176.6(6) no
N2 C21 C22 C23 0.1(10) no
C21 C22 C23 C24 0.7(11) no
C22 C23 C24 C25 -1.1(12) no
C23 C24 C25 N2 0.7(11) no
N3 C30 C31A O2 -53.6(6) no
